data_4072273
loop_
_publ_author_name
'Wallenhorst, Carolin'
'Kehr, Gerald'
'Luftmann, Heinrich'
'Fr\"ohlich, Roland'
'Erker, Gerhard'

_publ_section_title
;
 Bis(iminoethyl)pyridine Systems with a Pendant Alkenyl Group. Part A:
 Cobalt and Iron Complexes and Their Catalytic Behavior&#x2020;
;
_journal_issue 24
_journal_name_full Organometallics
_journal_page_first 6547
_journal_paper_doi 10.1021/om800726y
_journal_volume 27
_journal_year 2008
_chemical_formula_sum 'C25 H34 Co N3'
_chemical_formula_weight 435.48
_chemical_name_systematic
; 
 ? 
;
_space_group_IT_number 14
_symmetry_cell_setting monoclinic
_symmetry_space_group_name_Hall '-P 2ybc'
_symmetry_space_group_name_H-M 'P 1 21/c 1'
_atom_sites_solution_hydrogens geom
_atom_sites_solution_primary direct
_atom_sites_solution_secondary difmap
_audit_creation_method SHELXL-97
_cell_angle_alpha 90.00
_cell_angle_beta 98.78(1)
_cell_angle_gamma 90.00
_cell_formula_units_Z 4
_cell_length_a 12.706(1)
_cell_length_b 11.551(1)
_cell_length_c 15.914(1)
_cell_measurement_reflns_used 5541
_cell_measurement_temperature 198(2)
_cell_measurement_theta_max 27.88
_cell_measurement_theta_min 0.41
_cell_volume 2308.3(3)
_computing_cell_refinement 'Collect (Nonius B.V., 1998)'
_computing_data_collection 'Collect (Nonius B.V., 1998)'
_computing_data_reduction 'Denzo-SMN (Otwinowski & Minor, 1997)'
_computing_molecular_graphics 'XP (BrukerAXS, 2000)'
_computing_publication_material 'SHELXL-97 (Sheldrick, 1997)'
_computing_structure_refinement 'SHELXL-97 (Sheldrick, 1997)'
_computing_structure_solution 'SHELXS-97 (Sheldrick, 1990)'
_diffrn_ambient_temperature 198(2)
_diffrn_measured_fraction_theta_full 0.998
_diffrn_measured_fraction_theta_max 0.998
_diffrn_measurement_device_type 'Nonius KappaCCD'
_diffrn_measurement_method '\w and \f scans'
_diffrn_radiation_monochromator graphite
_diffrn_radiation_source 'rotating anode Nonius FR591'
_diffrn_radiation_type MoK\a
_diffrn_radiation_wavelength 0.71073
_diffrn_reflns_av_R_equivalents 0.0697
_diffrn_reflns_av_sigmaI/netI 0.0630
_diffrn_reflns_limit_h_max 16
_diffrn_reflns_limit_h_min -14
_diffrn_reflns_limit_k_max 15
_diffrn_reflns_limit_k_min -14
_diffrn_reflns_limit_l_max 20
_diffrn_reflns_limit_l_min -15
_diffrn_reflns_number 19588
_diffrn_reflns_theta_full 27.87
_diffrn_reflns_theta_max 27.87
_diffrn_reflns_theta_min 2.40
_exptl_absorpt_coefficient_mu 0.759
_exptl_absorpt_correction_T_max 0.9488
_exptl_absorpt_correction_T_min 0.8044
_exptl_absorpt_correction_type multi-scan
_exptl_absorpt_process_details 'SORTAV (Blessing, 1995 & 1997)'
_exptl_crystal_colour black
_exptl_crystal_density_diffrn 1.253
_exptl_crystal_density_method 'not measured'
_exptl_crystal_description needle
_exptl_crystal_F_000 928
_exptl_crystal_size_max 0.30
_exptl_crystal_size_mid 0.10
_exptl_crystal_size_min 0.07
_refine_diff_density_max 0.250
_refine_diff_density_min -0.248
_refine_diff_density_rms 0.052
_refine_ls_extinction_method none
_refine_ls_goodness_of_fit_ref 1.015
_refine_ls_hydrogen_treatment riding
_refine_ls_matrix_type full
_refine_ls_number_parameters 269
_refine_ls_number_reflns 5499
_refine_ls_number_restraints 0
_refine_ls_restrained_S_all 1.015
_refine_ls_R_factor_all 0.0824
_refine_ls_R_factor_gt 0.0458
_refine_ls_shift/su_max 0.001
_refine_ls_shift/su_mean 0.000
_refine_ls_structure_factor_coef Fsqd
_refine_ls_weighting_details 'calc w=1/[\s^2^(Fo^2^)+(0.0396P)^2^+0.8251P] where P=(Fo^2^+2Fc^2^)/3'
_refine_ls_weighting_scheme calc
_refine_ls_wR_factor_gt 0.0945
_refine_ls_wR_factor_ref 0.1062
_reflns_number_gt 3818
_reflns_number_total 5499
_reflns_threshold_expression >2sigma(I)
_cod_data_source_file om800726y_si_002.cif
_cod_data_source_block erk3412
_cod_original_sg_symbol_H-M P21/c
_cod_database_code 4072273

loop_
_symmetry_equiv_pos_as_xyz
'x, y, z'
'-x, y+1/2, -z+1/2'
'-x, -y, -z'
'x, -y-1/2, z-1/2'

loop_
_atom_site_label
_atom_site_type_symbol
_atom_site_fract_x
_atom_site_fract_y
_atom_site_fract_z
_atom_site_U_iso_or_equiv
_atom_site_adp_type
_atom_site_occupancy
_atom_site_symmetry_multiplicity
_atom_site_calc_flag
_atom_site_refinement_flags
Co Co 0.30783(2) 0.40229(3) 0.587119(17) 0.03424(11) Uani 1 1 d .
C1 C 0.3227(2) 0.3258(2) 0.69746(15) 0.0558(7) Uani 1 1 d .
H1A H 0.3984 0.3132 0.7187 0.084 Uiso 1 1 calc R
H1B H 0.2858 0.2511 0.6916 0.084 Uiso 1 1 calc R
H1C H 0.2916 0.3746 0.7376 0.084 Uiso 1 1 calc R
N1 N 0.31105(14) 0.46535(16) 0.48288(10) 0.0343(4) Uani 1 1 d .
C2 C 0.25697(18) 0.4133(2) 0.41262(13) 0.0371(5) Uani 1 1 d .
C3 C 0.2630(2) 0.4581(2) 0.33220(14) 0.0468(6) Uani 1 1 d .
H3A H 0.2254 0.4225 0.2827 0.056 Uiso 1 1 calc R
C4 C 0.3242(2) 0.5547(3) 0.32563(16) 0.0532(7) Uani 1 1 d .
H4A H 0.3290 0.5856 0.2711 0.064 Uiso 1 1 calc R
C5 C 0.3789(2) 0.6077(2) 0.39738(16) 0.0491(6) Uani 1 1 d .
H5A H 0.4209 0.6747 0.3923 0.059 Uiso 1 1 calc R
C6 C 0.37161(18) 0.5620(2) 0.47613(15) 0.0385(5) Uani 1 1 d .
C7 C 0.19913(17) 0.3161(2) 0.43723(13) 0.0371(5) Uani 1 1 d .
C8 C 0.1279(2) 0.2451(2) 0.37388(14) 0.0505(6) Uani 1 1 d .
H8A H 0.0769 0.2029 0.4027 0.076 Uiso 1 1 calc R
H8B H 0.1708 0.1899 0.3469 0.076 Uiso 1 1 calc R
H8C H 0.0893 0.2960 0.3305 0.076 Uiso 1 1 calc R
N9 N 0.21561(14) 0.29680(16) 0.52023(10) 0.0344(4) Uani 1 1 d .
C10 C 0.15948(17) 0.2035(2) 0.55390(12) 0.0346(5) Uani 1 1 d .
C11 C 0.20173(18) 0.0920(2) 0.55634(14) 0.0390(5) Uani 1 1 d .
C12 C 0.1494(2) 0.0058(2) 0.59462(15) 0.0494(6) Uani 1 1 d .
H12A H 0.1765 -0.0710 0.5970 0.059 Uiso 1 1 calc R
C13 C 0.0592(2) 0.0299(3) 0.62909(16) 0.0535(7) Uani 1 1 d .
H13A H 0.0249 -0.0299 0.6557 0.064 Uiso 1 1 calc R
C14 C 0.0185(2) 0.1404(3) 0.62520(16) 0.0509(6) Uani 1 1 d .
H14A H -0.0440 0.1562 0.6493 0.061 Uiso 1 1 calc R
C15 C 0.06671(18) 0.2286(2) 0.58695(14) 0.0417(6) Uani 1 1 d .
C16 C 0.3019(2) 0.0637(2) 0.52002(15) 0.0465(6) Uani 1 1 d .
H16A H 0.3198 0.1324 0.4866 0.056 Uiso 1 1 calc R
C17 C 0.3947(2) 0.0431(3) 0.59056(18) 0.0693(9) Uani 1 1 d .
H17A H 0.4074 0.1131 0.6255 0.104 Uiso 1 1 calc R
H17B H 0.4586 0.0248 0.5657 0.104 Uiso 1 1 calc R
H17C H 0.3780 -0.0216 0.6260 0.104 Uiso 1 1 calc R
C18 C 0.2874(2) -0.0396(3) 0.4599(2) 0.0801(10) Uani 1 1 d .
H18A H 0.2267 -0.0256 0.4152 0.120 Uiso 1 1 calc R
H18B H 0.2742 -0.1094 0.4917 0.120 Uiso 1 1 calc R
H18C H 0.3520 -0.0503 0.4341 0.120 Uiso 1 1 calc R
C19 C 0.0181(2) 0.3484(2) 0.57999(17) 0.0536(7) Uani 1 1 d .
H19A H 0.0656 0.3988 0.5511 0.064 Uiso 1 1 calc R
C20 C 0.0106(3) 0.4024(3) 0.6654(2) 0.0857(11) Uani 1 1 d .
H20A H -0.0185 0.4808 0.6570 0.129 Uiso 1 1 calc R
H20B H 0.0817 0.4060 0.6993 0.129 Uiso 1 1 calc R
H20C H -0.0363 0.3554 0.6952 0.129 Uiso 1 1 calc R
C21 C -0.0895(3) 0.3464(3) 0.5246(2) 0.0893(11) Uani 1 1 d .
H21A H -0.0828 0.3107 0.4697 0.134 Uiso 1 1 calc R
H21B H -0.1160 0.4257 0.5153 0.134 Uiso 1 1 calc R
H21C H -0.1395 0.3013 0.5526 0.134 Uiso 1 1 calc R
C22 C 0.41703(18) 0.6013(2) 0.55969(15) 0.0408(5) Uani 1 1 d .
C23 C 0.4815(2) 0.7094(2) 0.57192(18) 0.0555(7) Uani 1 1 d .
H23A H 0.5515 0.6919 0.6045 0.083 Uiso 1 1 calc R
H23B H 0.4450 0.7662 0.6029 0.083 Uiso 1 1 calc R
H23C H 0.4905 0.7411 0.5163 0.083 Uiso 1 1 calc R
N24 N 0.39331(15) 0.53408(17) 0.62090(11) 0.0391(4) Uani 1 1 d .
C25 C 0.4285(2) 0.5699(2) 0.70872(15) 0.0524(7) Uani 1 1 d .
H25A H 0.4954 0.6146 0.7116 0.063 Uiso 1 1 calc R
H25B H 0.4437 0.5001 0.7447 0.063 Uiso 1 1 calc R
C26 C 0.3476(3) 0.6416(3) 0.74281(17) 0.0650(8) Uani 1 1 d .
H26A H 0.3662 0.6689 0.7995 0.078 Uiso 1 1 calc R
C27 C 0.2547(3) 0.6711(3) 0.7038(2) 0.0835(11) Uani 1 1 d .
H27A H 0.2319 0.6463 0.6470 0.100 Uiso 1 1 calc R
H27B H 0.2091 0.7176 0.7319 0.100 Uiso 1 1 calc R

loop_
_atom_site_aniso_label
_atom_site_aniso_U_11
_atom_site_aniso_U_22
_atom_site_aniso_U_33
_atom_site_aniso_U_23
_atom_site_aniso_U_13
_atom_site_aniso_U_12
Co 0.03875(19) 0.03548(19) 0.02766(15) 0.00059(13) 0.00245(11) 0.00010(14)
C1 0.0761(19) 0.0506(17) 0.0373(13) 0.0056(12) -0.0026(12) -0.0154(15)
N1 0.0353(10) 0.0362(11) 0.0309(9) 0.0014(8) 0.0041(7) 0.0047(9)
C2 0.0392(13) 0.0417(14) 0.0304(11) 0.0020(10) 0.0053(9) 0.0086(11)
C3 0.0561(16) 0.0536(17) 0.0313(12) 0.0035(11) 0.0084(11) 0.0128(13)
C4 0.0653(18) 0.0570(17) 0.0410(14) 0.0140(12) 0.0204(13) 0.0133(15)
C5 0.0517(15) 0.0433(15) 0.0554(15) 0.0138(12) 0.0185(12) 0.0067(12)
C6 0.0353(13) 0.0355(13) 0.0456(13) 0.0049(10) 0.0096(10) 0.0077(10)
C7 0.0374(13) 0.0423(14) 0.0306(10) -0.0032(9) 0.0020(9) 0.0045(11)
C8 0.0540(16) 0.0592(17) 0.0354(12) -0.0055(12) -0.0022(11) -0.0025(13)
N9 0.0366(10) 0.0362(11) 0.0300(9) -0.0006(8) 0.0036(7) 0.0019(8)
C10 0.0355(12) 0.0368(13) 0.0304(10) -0.0001(9) 0.0010(9) -0.0025(10)
C11 0.0392(13) 0.0408(14) 0.0354(11) -0.0015(10) 0.0003(9) 0.0008(11)
C12 0.0569(17) 0.0399(15) 0.0487(14) 0.0008(12) -0.0007(12) -0.0011(13)
C13 0.0525(16) 0.0565(19) 0.0509(14) 0.0088(13) 0.0057(12) -0.0141(14)
C14 0.0390(14) 0.0623(18) 0.0525(15) 0.0044(13) 0.0105(11) -0.0033(13)
C15 0.0362(13) 0.0475(15) 0.0414(12) 0.0009(11) 0.0053(10) 0.0027(11)
C16 0.0469(15) 0.0450(15) 0.0468(14) -0.0028(11) 0.0044(11) 0.0068(12)
C17 0.0456(16) 0.099(3) 0.0605(17) -0.0134(17) -0.0006(13) 0.0139(17)
C18 0.064(2) 0.095(3) 0.080(2) -0.039(2) 0.0055(17) 0.0136(19)
C19 0.0476(16) 0.0543(17) 0.0619(16) 0.0061(13) 0.0180(13) 0.0133(13)
C20 0.096(3) 0.076(2) 0.079(2) -0.0171(18) -0.0038(19) 0.035(2)
C21 0.084(2) 0.094(3) 0.083(2) -0.003(2) -0.0108(19) 0.044(2)
C22 0.0357(13) 0.0361(13) 0.0499(13) 0.0003(11) 0.0047(10) 0.0044(11)
C23 0.0467(16) 0.0433(16) 0.0754(18) 0.0005(14) 0.0055(13) -0.0028(13)
N24 0.0379(11) 0.0369(12) 0.0404(10) -0.0022(9) -0.0005(8) 0.0027(9)
C25 0.0615(17) 0.0478(17) 0.0426(13) -0.0053(11) -0.0095(12) -0.0075(13)
C26 0.093(2) 0.0552(19) 0.0455(15) -0.0139(13) 0.0055(16) -0.0028(18)
C27 0.087(3) 0.088(3) 0.078(2) -0.027(2) 0.022(2) 0.017(2)

loop_
_atom_type_symbol
_atom_type_description
_atom_type_scat_dispersion_real
_atom_type_scat_dispersion_imag
_atom_type_scat_source
C C 0.0033 0.0016 'International Tables Vol C Tables 4.2.6.8 and 6.1.1.4'
H H 0.0000 0.0000 'International Tables Vol C Tables 4.2.6.8 and 6.1.1.4'
N N 0.0061 0.0033 'International Tables Vol C Tables 4.2.6.8 and 6.1.1.4'
Co Co 0.3494 0.9721 'International Tables Vol C Tables 4.2.6.8 and 6.1.1.4'

loop_
_geom_angle_atom_site_label_1
_geom_angle_atom_site_label_2
_geom_angle_atom_site_label_3
_geom_angle
N1 Co N24 81.12(8)
N1 Co N9 81.00(8)
N24 Co N9 161.74(8)
N1 Co C1 172.38(11)
N24 Co C1 97.79(10)
N9 Co C1 100.42(10)
C2 N1 C6 121.04(19)
C2 N1 Co 119.60(15)
C6 N1 Co 119.30(15)
N1 C2 C3 119.9(2)
N1 C2 C7 109.80(18)
C3 C2 C7 130.3(2)
C4 C3 C2 118.9(2)
C3 C4 C5 121.0(2)
C6 C5 C4 119.0(2)
N1 C6 C5 120.1(2)
N1 C6 C22 109.6(2)
C5 C6 C22 130.3(2)
N9 C7 C2 113.3(2)
N9 C7 C8 124.6(2)
C2 C7 C8 122.0(2)
C7 N9 C10 119.02(18)
C7 N9 Co 116.16(15)
C10 N9 Co 124.73(13)
C15 C10 C11 121.8(2)
C15 C10 N9 118.7(2)
C11 C10 N9 119.43(19)
C12 C11 C10 117.8(2)
C12 C11 C16 120.0(2)
C10 C11 C16 122.2(2)
C13 C12 C11 120.9(3)
C12 C13 C14 120.1(2)
C13 C14 C15 121.1(2)
C14 C15 C10 118.1(2)
C14 C15 C19 120.3(2)
C10 C15 C19 121.6(2)
C11 C16 C17 110.8(2)
C11 C16 C18 112.5(2)
C17 C16 C18 110.4(2)
C21 C19 C20 110.9(2)
C21 C19 C15 110.6(3)
C20 C19 C15 113.1(2)
N24 C22 C6 113.1(2)
N24 C22 C23 125.5(2)
C6 C22 C23 121.3(2)
C22 N24 C25 118.0(2)
C22 N24 Co 116.68(16)
C25 N24 Co 125.16(16)
N24 C25 C26 112.3(2)
C27 C26 C25 127.1(3)

loop_
_geom_bond_atom_site_label_1
_geom_bond_atom_site_label_2
_geom_bond_distance
Co N1 1.8180(17)
Co N24 1.8994(19)
Co N9 1.8999(18)
Co C1 1.949(2)
N1 C2 1.360(3)
N1 C6 1.369(3)
C2 C3 1.394(3)
C2 C7 1.428(3)
C3 C4 1.372(4)
C4 C5 1.386(4)
C5 C6 1.376(3)
C6 C22 1.440(3)
C7 N9 1.324(3)
C7 C8 1.493(3)
N9 C10 1.440(3)
C10 C15 1.393(3)
C10 C11 1.393(3)
C11 C12 1.389(3)
C11 C16 1.512(3)
C12 C13 1.373(4)
C13 C14 1.375(4)
C14 C15 1.378(3)
C15 C19 1.512(4)
C16 C17 1.517(4)
C16 C18 1.522(4)
C19 C21 1.509(4)
C19 C20 1.511(4)
C22 N24 1.316(3)
C22 C23 1.490(3)
N24 C25 1.460(3)
C25 C26 1.486(4)
C26 C27 1.293(4)

loop_
_geom_torsion_atom_site_label_1
_geom_torsion_atom_site_label_2
_geom_torsion_atom_site_label_3
_geom_torsion_atom_site_label_4
_geom_torsion
N24 Co N1 C2 -178.71(17)
N9 Co N1 C2 -2.42(16)
C1 Co N1 C2 99.0(8)
N24 Co N1 C6 3.99(16)
N9 Co N1 C6 -179.72(17)
C1 Co N1 C6 -78.3(8)
C6 N1 C2 C3 0.2(3)
Co N1 C2 C3 -177.10(16)
C6 N1 C2 C7 -179.06(18)
Co N1 C2 C7 3.7(2)
N1 C2 C3 C4 0.2(3)
C7 C2 C3 C4 179.2(2)
C2 C3 C4 C5 -0.3(4)
C3 C4 C5 C6 0.2(4)
C2 N1 C6 C5 -0.3(3)
Co N1 C6 C5 176.96(17)
C2 N1 C6 C22 178.15(19)
Co N1 C6 C22 -4.6(2)
C4 C5 C6 N1 0.1(3)
C4 C5 C6 C22 -178.0(2)
N1 C2 C7 N9 -3.1(3)
C3 C2 C7 N9 177.8(2)
N1 C2 C7 C8 177.0(2)
C3 C2 C7 C8 -2.1(4)
C2 C7 N9 C10 178.09(18)
C8 C7 N9 C10 -2.0(3)
C2 C7 N9 Co 1.4(2)
C8 C7 N9 Co -178.69(18)
N1 Co N9 C7 0.45(16)
N24 Co N9 C7 12.2(3)
C1 Co N9 C7 -171.95(17)
N1 Co N9 C10 -176.02(18)
N24 Co N9 C10 -164.2(2)
C1 Co N9 C10 11.57(19)
C7 N9 C10 C15 -97.1(2)
Co N9 C10 C15 79.3(2)
C7 N9 C10 C11 86.0(3)
Co N9 C10 C11 -97.6(2)
C15 C10 C11 C12 -1.3(3)
N9 C10 C11 C12 175.58(19)
C15 C10 C11 C16 179.5(2)
N9 C10 C11 C16 -3.6(3)
C10 C11 C12 C13 -0.2(3)
C16 C11 C12 C13 179.1(2)
C11 C12 C13 C14 0.8(4)
C12 C13 C14 C15 0.0(4)
C13 C14 C15 C10 -1.4(4)
C13 C14 C15 C19 177.4(2)
C11 C10 C15 C14 2.0(3)
N9 C10 C15 C14 -174.8(2)
C11 C10 C15 C19 -176.7(2)
N9 C10 C15 C19 6.4(3)
C12 C11 C16 C17 -72.4(3)
C10 C11 C16 C17 106.8(3)
C12 C11 C16 C18 51.6(3)
C10 C11 C16 C18 -129.2(3)
C14 C15 C19 C21 -63.9(3)
C10 C15 C19 C21 114.8(3)
C14 C15 C19 C20 61.2(3)
C10 C15 C19 C20 -120.1(3)
N1 C6 C22 N24 2.3(3)
C5 C6 C22 N24 -179.4(2)
N1 C6 C22 C23 -176.3(2)
C5 C6 C22 C23 2.0(4)
C6 C22 N24 C25 -175.6(2)
C23 C22 N24 C25 2.9(3)
C6 C22 N24 Co 0.6(3)
C23 C22 N24 Co 179.15(18)
N1 Co N24 C22 -2.45(16)
N9 Co N24 C22 -14.2(3)
C1 Co N24 C22 169.93(18)
N1 Co N24 C25 173.5(2)
N9 Co N24 C25 161.7(2)
C1 Co N24 C25 -14.2(2)
C22 N24 C25 C26 90.8(3)
Co N24 C25 C26 -85.0(3)
N24 C25 C26 C27 1.1(5)
